data_4341587
loop_
_publ_author_name
'Noor, Awal'
'Tamne, Emmanuel Sobgwi'
'Oelkers, Benjamin'
'Bauer, Tobias'
'Demeshko, Serhiy'
'Meyer, Franc'
'Heinemann, Frank W.'
'Kempe, Rhett'

_publ_section_title
;
 From Chromium-Chromium Quintuple Bonds to Molecular Squares and Porous
 Coordination Polymers.
;
_journal_name_full 'Inorganic chemistry'
_journal_page_first 141110123258001
_journal_paper_doi 10.1021/ic501400n
_journal_year 2014
_chemical_formula_sum 'C54 H62 Cr2 N6'
_chemical_formula_weight 899.10
_chemical_name_common 'Compound 2'
_chemical_name_systematic
;
 ?
;
_space_group_IT_number 14
_symmetry_cell_setting monoclinic
_symmetry_space_group_name_Hall '-P 2yn'
_symmetry_space_group_name_H-M 'P 1 21/n 1'
_atom_sites_solution_hydrogens geom
_atom_sites_solution_primary direct
_atom_sites_solution_secondary difmap
_audit_creation_method SHELXL-97
_cell_angle_alpha 90.00
_cell_angle_beta 102.321(3)
_cell_angle_gamma 90.00
_cell_formula_units_Z 4
_cell_length_a 12.3820(5)
_cell_length_b 19.0480(8)
_cell_length_c 22.3510(9)
_cell_measurement_reflns_used 29854
_cell_measurement_temperature 133(2)
_cell_volume 5150.1(4)
_computing_cell_refinement X-AREA-STOE
_computing_data_collection X-AREA-STOE
_computing_data_reduction X-AREA-STOE
_computing_structure_refinement 'SHELXL-97 (Sheldrick, 1997)'
_computing_structure_solution SIR-97
_diffrn_ambient_temperature 133(2)
_diffrn_measured_fraction_theta_full 0.995
_diffrn_measured_fraction_theta_max 0.995
_diffrn_measurement_device_type STOE-IPDSII
_diffrn_measurement_method Omega-Scan
_diffrn_radiation_monochromator graphite
_diffrn_radiation_source 'fine-focus sealed tube'
_diffrn_radiation_type MoK\a
_diffrn_radiation_wavelength 0.71069
_diffrn_reflns_av_R_equivalents 0.0729
_diffrn_reflns_av_sigmaI/netI 0.0688
_diffrn_reflns_limit_h_max 14
_diffrn_reflns_limit_h_min -15
_diffrn_reflns_limit_k_max 23
_diffrn_reflns_limit_k_min -23
_diffrn_reflns_limit_l_max 27
_diffrn_reflns_limit_l_min -27
_diffrn_reflns_number 69115
_diffrn_reflns_theta_full 25.65
_diffrn_reflns_theta_max 25.65
_diffrn_reflns_theta_min 1.42
_exptl_absorpt_coefficient_mu 0.461
_exptl_absorpt_correction_type none
_exptl_crystal_colour green
_exptl_crystal_density_diffrn 1.160
_exptl_crystal_density_method 'not measured'
_exptl_crystal_description block
_exptl_crystal_F_000 1904
_exptl_crystal_size_max 0.29
_exptl_crystal_size_mid 0.29
_exptl_crystal_size_min 0.21
_platon_squeeze_details
;
;
_refine_diff_density_max 0.858
_refine_diff_density_min -0.240
_refine_diff_density_rms 0.058
_refine_ls_extinction_method none
_refine_ls_goodness_of_fit_ref 0.846
_refine_ls_hydrogen_treatment constr
_refine_ls_matrix_type full
_refine_ls_number_parameters 571
_refine_ls_number_reflns 9693
_refine_ls_number_restraints 0
_refine_ls_restrained_S_all 0.846
_refine_ls_R_factor_all 0.0791
_refine_ls_R_factor_gt 0.0415
_refine_ls_shift/su_max 0.000
_refine_ls_shift/su_mean 0.000
_refine_ls_structure_factor_coef Fsqd
_refine_ls_weighting_details 'calc w=1/[\s^2^(Fo^2^)+(0.0496P)^2^+0.0000P] where P=(Fo^2^+2Fc^2^)/3'
_refine_ls_weighting_scheme calc
_refine_ls_wR_factor_gt 0.0871
_refine_ls_wR_factor_ref 0.0938
_reflns_number_gt 5979
_reflns_number_total 9693
_reflns_threshold_expression >2sigma(I)
_cod_data_source_file ic501400n_si_002.cif
_cod_data_source_block t085mpnsqeezen
_cod_original_sg_symbol_H-M P21/n
_cod_database_code 4341587
_cell_measurement_2theta_min 2.14
_cell_measurement_2theta_max 52.02

loop_
_symmetry_equiv_pos_as_xyz
'x, y, z'
'-x+1/2, y+1/2, -z+1/2'
'-x, -y, -z'
'x-1/2, -y-1/2, z-1/2'

loop_
_atom_site_label
_atom_site_type_symbol
_atom_site_fract_x
_atom_site_fract_y
_atom_site_fract_z
_atom_site_U_iso_or_equiv
_atom_site_adp_type
_atom_site_occupancy
_atom_site_symmetry_multiplicity
_atom_site_calc_flag
_atom_site_refinement_flags
C1 C 0.0957(2) 0.41217(14) -0.01128(12) 0.0378(6) Uani 1 1 d .
H1 H 0.0803 0.4488 0.0145 0.045 Uiso 1 1 calc R
C2 C 0.2015(2) 0.40561(13) -0.02234(12) 0.0371(6) Uani 1 1 d .
H2 H 0.2595 0.4298 0.0044 0.044 Uiso 1 1 calc R
C3 C 0.1387(2) 0.32787(14) -0.10213(12) 0.0380(6) Uani 1 1 d .
H3 H 0.1447 0.3049 -0.1390 0.046 Uiso 1 1 calc R
C4 C 0.0409(2) 0.32276(14) -0.08161(11) 0.0383(6) Uani 1 1 d .
H4 H -0.0096 0.2871 -0.0991 0.046 Uiso 1 1 calc R
C5 C 0.0723(2) 0.16530(13) 0.01366(11) 0.0321(6) Uani 1 1 d .
C6 C 0.0197(2) 0.09994(14) 0.01699(12) 0.0402(7) Uani 1 1 d .
H6 H 0.0495 0.0586 0.0030 0.048 Uiso 1 1 calc R
C7 C -0.0735(2) 0.09589(15) 0.04007(13) 0.0457(7) Uani 1 1 d .
H7 H -0.1060 0.0515 0.0444 0.055 Uiso 1 1 calc R
C8 C -0.1214(2) 0.15748(14) 0.05738(12) 0.0418(7) Uani 1 1 d .
H8 H -0.1882 0.1554 0.0717 0.050 Uiso 1 1 calc R
C9 C -0.0702(2) 0.22060(14) 0.05327(11) 0.0331(6) Uani 1 1 d .
C10 C -0.1238(2) 0.28939(13) 0.06253(11) 0.0335(6) Uani 1 1 d .
C11 C -0.1150(2) 0.31883(14) 0.12085(12) 0.0362(6) Uani 1 1 d .
C12 C -0.1626(2) 0.38403(14) 0.12600(14) 0.0447(7) Uani 1 1 d .
H12 H -0.1564 0.4045 0.1653 0.054 Uiso 1 1 calc R
C13 C -0.2185(3) 0.41952(15) 0.07499(14) 0.0495(8) Uani 1 1 d .
H13 H -0.2481 0.4649 0.0790 0.059 Uiso 1 1 calc R
C14 C -0.2313(2) 0.38883(15) 0.01809(14) 0.0466(7) Uani 1 1 d .
H14 H -0.2711 0.4131 -0.0168 0.056 Uiso 1 1 calc R
C15 C -0.1870(2) 0.32306(15) 0.01067(12) 0.0396(6) Uani 1 1 d .
C16 C -0.2122(2) 0.28883(16) -0.05152(12) 0.0492(8) Uani 1 1 d .
H16A H -0.2862 0.2680 -0.0589 0.074 Uiso 1 1 calc R
H16B H -0.1575 0.2521 -0.0531 0.074 Uiso 1 1 calc R
H16C H -0.2093 0.3242 -0.0830 0.074 Uiso 1 1 calc R
C17 C -0.0578(2) 0.28139(15) 0.17836(12) 0.0463(7) Uani 1 1 d .
H17A H 0.0197 0.2963 0.1893 0.069 Uiso 1 1 calc R
H17B H -0.0613 0.2306 0.1713 0.069 Uiso 1 1 calc R
H17C H -0.0945 0.2930 0.2118 0.069 Uiso 1 1 calc R
C18 C 0.2092(2) 0.11435(13) -0.03365(11) 0.0326(6) Uani 1 1 d .
C19 C 0.2750(2) 0.06644(13) 0.00629(11) 0.0346(6) Uani 1 1 d .
C20 C 0.3239(2) 0.01028(14) -0.01832(13) 0.0404(7) Uani 1 1 d .
H20 H 0.3696 -0.0217 0.0084 0.049 Uiso 1 1 calc R
C21 C 0.3070(2) 0.00056(14) -0.08073(13) 0.0415(7) Uani 1 1 d .
H21 H 0.3422 -0.0372 -0.0967 0.050 Uiso 1 1 calc R
C22 C 0.2393(2) 0.04549(15) -0.11985(13) 0.0436(7) Uani 1 1 d .
H22 H 0.2266 0.0377 -0.1628 0.052 Uiso 1 1 calc R
C23 C 0.1886(2) 0.10268(14) -0.09752(11) 0.0359(6) Uani 1 1 d .
C24 C 0.1083(2) 0.14720(15) -0.14305(12) 0.0436(7) Uani 1 1 d .
H24 H 0.0864 0.1882 -0.1204 0.052 Uiso 1 1 calc R
C25 C 0.0036(3) 0.10540(18) -0.16981(15) 0.0635(9) Uani 1 1 d .
H25A H 0.0231 0.0642 -0.1916 0.095 Uiso 1 1 calc R
H25B H -0.0479 0.1351 -0.1984 0.095 Uiso 1 1 calc R
H25C H -0.0314 0.0901 -0.1366 0.095 Uiso 1 1 calc R
C26 C 0.1610(3) 0.17584(17) -0.19446(12) 0.0559(8) Uani 1 1 d .
H26A H 0.2292 0.2010 -0.1765 0.084 Uiso 1 1 calc R
H26B H 0.1092 0.2080 -0.2203 0.084 Uiso 1 1 calc R
H26C H 0.1780 0.1368 -0.2194 0.084 Uiso 1 1 calc R
C27 C 0.3497(2) 0.29702(12) 0.10006(11) 0.0312(6) Uani 1 1 d .
C28 C 0.4449(2) 0.30254(15) 0.14813(11) 0.0405(7) Uani 1 1 d .
H28 H 0.4372 0.3105 0.1890 0.049 Uiso 1 1 calc R
C29 C 0.5476(2) 0.29637(15) 0.13550(12) 0.0458(7) Uani 1 1 d .
H29 H 0.6114 0.2988 0.1678 0.055 Uiso 1 1 calc R
C30 C 0.5593(2) 0.28645(14) 0.07489(11) 0.0386(6) Uani 1 1 d .
H30 H 0.6306 0.2827 0.0658 0.046 Uiso 1 1 calc R
C31 C 0.4665(2) 0.28233(13) 0.02918(11) 0.0319(6) Uani 1 1 d .
C32 C 0.4759(2) 0.28284(13) -0.03671(11) 0.0309(6) Uani 1 1 d .
C33 C 0.4825(2) 0.34757(13) -0.06574(11) 0.0343(6) Uani 1 1 d .
C34 C 0.4935(2) 0.34821(15) -0.12660(12) 0.0412(7) Uani 1 1 d .
H34 H 0.4979 0.3918 -0.1466 0.049 Uiso 1 1 calc R
C35 C 0.4982(2) 0.28677(16) -0.15807(12) 0.0443(7) Uani 1 1 d .
H35 H 0.5042 0.2883 -0.1997 0.053 Uiso 1 1 calc R
C36 C 0.4942(2) 0.22325(16) -0.12972(12) 0.0421(7) Uani 1 1 d .
H36 H 0.4969 0.1811 -0.1521 0.050 Uiso 1 1 calc R
C37 C 0.4863(2) 0.21984(14) -0.06814(12) 0.0365(6) Uani 1 1 d .
C38 C 0.4942(3) 0.14994(14) -0.03627(14) 0.0481(7) Uani 1 1 d .
H38A H 0.5664 0.1458 -0.0081 0.072 Uiso 1 1 calc R
H38B H 0.4859 0.1122 -0.0667 0.072 Uiso 1 1 calc R
H38C H 0.4355 0.1462 -0.0131 0.072 Uiso 1 1 calc R
C39 C 0.4788(2) 0.41692(14) -0.03350(13) 0.0442(7) Uani 1 1 d .
H39A H 0.5374 0.4476 -0.0417 0.066 Uiso 1 1 calc R
H39B H 0.4897 0.4089 0.0107 0.066 Uiso 1 1 calc R
H39C H 0.4068 0.4392 -0.0486 0.066 Uiso 1 1 calc R
C40 C 0.2303(2) 0.32128(13) 0.16819(10) 0.0317(6) Uani 1 1 d .
C41 C 0.2118(2) 0.39130(14) 0.18422(11) 0.0354(6) Uani 1 1 d .
C42 C 0.1938(2) 0.40540(15) 0.24278(12) 0.0416(7) Uani 1 1 d .
H42 H 0.1794 0.4523 0.2534 0.050 Uiso 1 1 calc R
C43 C 0.1966(2) 0.35270(15) 0.28548(12) 0.0428(7) Uani 1 1 d .
H43 H 0.1836 0.3631 0.3249 0.051 Uiso 1 1 calc R
C44 C 0.2183(2) 0.28457(15) 0.27023(11) 0.0396(6) Uani 1 1 d .
H44 H 0.2217 0.2486 0.3000 0.047 Uiso 1 1 calc R
C45 C 0.2355(2) 0.26728(14) 0.21222(11) 0.0356(6) Uani 1 1 d .
C46 C 0.2601(2) 0.19115(14) 0.19959(12) 0.0388(6) Uani 1 1 d .
H46 H 0.2834 0.1893 0.1594 0.047 Uiso 1 1 calc R
C47 C 0.3557(3) 0.16236(17) 0.24897(13) 0.0568(8) Uani 1 1 d .
H47A H 0.4210 0.1922 0.2515 0.085 Uiso 1 1 calc R
H47B H 0.3732 0.1144 0.2382 0.085 Uiso 1 1 calc R
H47C H 0.3339 0.1620 0.2886 0.085 Uiso 1 1 calc R
C48 C 0.1571(3) 0.14481(15) 0.19449(14) 0.0498(8) Uani 1 1 d .
H48A H 0.1301 0.1479 0.2326 0.075 Uiso 1 1 calc R
H48B H 0.1761 0.0960 0.1875 0.075 Uiso 1 1 calc R
H48C H 0.0993 0.1610 0.1602 0.075 Uiso 1 1 calc R
C49 C 0.2170(2) 0.45311(14) 0.14152(12) 0.0404(7) Uani 1 1 d .
H49 H 0.2212 0.4335 0.1006 0.049 Uiso 1 1 calc R
C50 C 0.3218(3) 0.49601(17) 0.16454(15) 0.0608(9) Uani 1 1 d .
H50A H 0.3210 0.5150 0.2052 0.091 Uiso 1 1 calc R
H50B H 0.3251 0.5347 0.1361 0.091 Uiso 1 1 calc R
H50C H 0.3868 0.4658 0.1671 0.091 Uiso 1 1 calc R
C51 C 0.1137(3) 0.49972(16) 0.13266(14) 0.0549(8) Uani 1 1 d .
H51A H 0.0476 0.4709 0.1185 0.082 Uiso 1 1 calc R
H51B H 0.1177 0.5360 0.1021 0.082 Uiso 1 1 calc R
H51C H 0.1099 0.5220 0.1717 0.082 Uiso 1 1 calc R
C52 C 0.2953(2) 0.07319(14) 0.07589(11) 0.0407(7) Uani 1 1 d .
H52 H 0.2457 0.1108 0.0860 0.049 Uiso 1 1 calc R
C53 C 0.4148(3) 0.09349(19) 0.10356(13) 0.0591(9) Uani 1 1 d .
H53A H 0.4648 0.0593 0.0910 0.089 Uiso 1 1 calc R
H53B H 0.4263 0.0939 0.1483 0.089 Uiso 1 1 calc R
H53C H 0.4299 0.1403 0.0891 0.089 Uiso 1 1 calc R
C54 C 0.2669(3) 0.00389(16) 0.10460(15) 0.0684(10) Uani 1 1 d .
H54A H 0.1901 -0.0090 0.0868 0.103 Uiso 1 1 calc R
H54B H 0.2760 0.0099 0.1489 0.103 Uiso 1 1 calc R
H54C H 0.3164 -0.0333 0.0963 0.103 Uiso 1 1 calc R
N1 N 0.24394(17) 0.30567(10) 0.10661(9) 0.0308(5) Uani 1 1 d .
N2 N 0.36213(16) 0.28373(10) 0.04099(9) 0.0303(5) Uani 1 1 d .
N3 N 0.02921(16) 0.22499(11) 0.03484(9) 0.0307(5) Uani 1 1 d .
N4 N 0.16328(17) 0.17582(11) -0.01005(9) 0.0314(5) Uani 1 1 d .
N5 N 0.22934(18) 0.36658(11) -0.06929(9) 0.0373(5) Uani 1 1 d .
N6 N 0.01088(18) 0.36537(12) -0.03769(10) 0.0392(5) Uani 1 1 d .
Cr1 Cr 0.11974(3) 0.31315(2) 0.028968(18) 0.03145(11) Uani 1 1 d .
Cr2 Cr 0.21488(3) 0.27716(2) -0.021088(17) 0.03118(11) Uani 1 1 d .

loop_
_atom_site_aniso_label
_atom_site_aniso_U_11
_atom_site_aniso_U_22
_atom_site_aniso_U_33
_atom_site_aniso_U_23
_atom_site_aniso_U_13
_atom_site_aniso_U_12
C1 0.0406(17) 0.0342(15) 0.0403(15) 0.0020(12) 0.0127(13) 0.0024(13)
C2 0.0408(17) 0.0345(15) 0.0358(14) 0.0059(12) 0.0081(13) 0.0004(13)
C3 0.0395(16) 0.0432(17) 0.0311(14) 0.0024(12) 0.0072(12) 0.0038(13)
C4 0.0389(16) 0.0387(16) 0.0353(14) 0.0049(12) 0.0037(12) 0.0031(13)
C5 0.0298(14) 0.0373(15) 0.0293(13) -0.0001(11) 0.0069(11) 0.0021(12)
C6 0.0433(17) 0.0332(15) 0.0483(16) -0.0061(12) 0.0191(14) -0.0020(13)
C7 0.0489(19) 0.0349(16) 0.0570(18) -0.0074(13) 0.0198(15) -0.0066(14)
C8 0.0361(16) 0.0422(16) 0.0521(17) -0.0038(13) 0.0207(14) -0.0055(13)
C9 0.0317(15) 0.0377(14) 0.0309(13) 0.0003(12) 0.0088(11) 0.0004(13)
C10 0.0290(14) 0.0338(15) 0.0402(15) -0.0021(11) 0.0131(12) -0.0021(11)
C11 0.0341(15) 0.0352(15) 0.0412(15) -0.0022(12) 0.0125(12) -0.0006(12)
C12 0.0460(18) 0.0410(17) 0.0507(17) -0.0056(14) 0.0180(14) 0.0001(14)
C13 0.052(2) 0.0400(17) 0.062(2) 0.0036(15) 0.0243(16) 0.0096(14)
C14 0.0403(18) 0.0498(18) 0.0530(18) 0.0117(15) 0.0174(14) 0.0111(14)
C15 0.0319(15) 0.0477(17) 0.0402(15) 0.0034(13) 0.0103(12) 0.0027(13)
C16 0.0360(17) 0.067(2) 0.0427(16) -0.0003(15) 0.0055(13) 0.0012(15)
C17 0.0484(18) 0.0498(17) 0.0402(15) -0.0030(14) 0.0084(13) 0.0048(15)
C18 0.0308(14) 0.0340(14) 0.0345(14) -0.0032(11) 0.0106(12) 0.0015(12)
C19 0.0358(16) 0.0334(14) 0.0364(14) 0.0019(12) 0.0117(12) 0.0035(12)
C20 0.0380(17) 0.0350(16) 0.0486(17) 0.0011(13) 0.0098(13) 0.0046(12)
C21 0.0416(17) 0.0390(16) 0.0467(17) -0.0094(13) 0.0155(14) 0.0030(13)
C22 0.0442(17) 0.0497(18) 0.0378(15) -0.0096(13) 0.0106(13) 0.0023(14)
C23 0.0350(15) 0.0408(16) 0.0324(14) -0.0031(12) 0.0081(12) 0.0028(12)
C24 0.0445(18) 0.0503(18) 0.0346(15) -0.0043(13) 0.0055(13) 0.0056(14)
C25 0.047(2) 0.077(2) 0.059(2) -0.0050(18) -0.0044(16) 0.0057(18)
C26 0.066(2) 0.066(2) 0.0366(16) 0.0023(15) 0.0136(15) 0.0137(17)
C27 0.0330(15) 0.0309(14) 0.0310(13) 0.0028(10) 0.0098(11) 0.0001(11)
C28 0.0386(16) 0.0574(18) 0.0259(13) 0.0006(12) 0.0076(12) -0.0009(13)
C29 0.0343(16) 0.069(2) 0.0322(14) 0.0023(13) 0.0035(12) -0.0019(14)
C30 0.0311(15) 0.0535(18) 0.0320(14) 0.0048(12) 0.0085(12) 0.0037(13)
C31 0.0321(14) 0.0336(14) 0.0307(13) 0.0031(11) 0.0081(11) 0.0021(12)
C32 0.0256(14) 0.0378(14) 0.0304(13) -0.0007(12) 0.0086(11) 0.0021(12)
C33 0.0334(15) 0.0378(15) 0.0327(14) 0.0009(12) 0.0090(11) 0.0018(12)
C34 0.0415(17) 0.0479(17) 0.0349(15) 0.0078(13) 0.0099(12) 0.0002(14)
C35 0.0436(17) 0.061(2) 0.0294(14) 0.0008(14) 0.0107(12) 0.0009(14)
C36 0.0376(16) 0.0509(17) 0.0386(15) -0.0143(14) 0.0098(12) -0.0022(14)
C37 0.0313(15) 0.0373(15) 0.0422(15) -0.0011(13) 0.0108(12) 0.0009(12)
C38 0.0501(19) 0.0377(16) 0.0590(19) 0.0006(14) 0.0174(15) 0.0047(14)
C39 0.0482(18) 0.0361(16) 0.0488(17) 0.0002(13) 0.0111(14) 0.0018(13)
C40 0.0306(14) 0.0396(15) 0.0257(12) -0.0026(11) 0.0075(11) -0.0031(12)
C41 0.0364(16) 0.0402(15) 0.0316(14) -0.0018(12) 0.0114(12) -0.0053(12)
C42 0.0481(18) 0.0412(16) 0.0392(16) -0.0086(13) 0.0177(13) -0.0062(14)
C43 0.0473(18) 0.0534(19) 0.0310(14) -0.0105(13) 0.0159(13) -0.0092(14)
C44 0.0448(17) 0.0471(17) 0.0283(13) 0.0017(12) 0.0112(12) -0.0052(14)
C45 0.0352(15) 0.0416(16) 0.0306(13) -0.0002(12) 0.0085(11) -0.0022(12)
C46 0.0432(16) 0.0423(15) 0.0330(14) 0.0052(12) 0.0128(12) 0.0047(14)
C47 0.063(2) 0.063(2) 0.0437(17) 0.0101(15) 0.0094(15) 0.0156(17)
C48 0.061(2) 0.0409(17) 0.0530(18) 0.0024(14) 0.0232(16) 0.0000(15)
C49 0.0497(18) 0.0375(15) 0.0356(15) -0.0051(12) 0.0126(13) -0.0020(13)
C50 0.069(2) 0.057(2) 0.055(2) 0.0060(16) 0.0115(17) -0.0220(17)
C51 0.068(2) 0.0473(18) 0.0511(18) 0.0008(15) 0.0160(16) 0.0102(16)
C52 0.0464(18) 0.0425(16) 0.0344(14) 0.0041(12) 0.0109(13) 0.0098(13)
C53 0.054(2) 0.083(2) 0.0386(16) -0.0034(16) 0.0057(15) 0.0149(18)
C54 0.108(3) 0.052(2) 0.052(2) 0.0144(16) 0.032(2) 0.016(2)
N1 0.0332(12) 0.0317(11) 0.0301(11) -0.0016(9) 0.0126(9) 0.0000(10)
N2 0.0328(12) 0.0324(11) 0.0273(10) 0.0025(9) 0.0100(9) 0.0014(10)
N3 0.0289(12) 0.0351(12) 0.0287(10) -0.0008(9) 0.0074(9) 0.0037(10)
N4 0.0315(12) 0.0352(12) 0.0282(10) 0.0002(9) 0.0080(9) 0.0048(10)
N5 0.0389(13) 0.0412(13) 0.0326(12) 0.0033(10) 0.0098(10) 0.0020(11)
N6 0.0376(14) 0.0400(13) 0.0403(13) 0.0025(10) 0.0093(11) 0.0008(11)
Cr1 0.0330(2) 0.0317(2) 0.0302(2) 0.00130(18) 0.00791(17) 0.00043(19)
Cr2 0.0326(2) 0.0333(2) 0.0277(2) 0.00154(18) 0.00663(17) 0.0015(2)

loop_
_atom_type_symbol
_atom_type_description
_atom_type_scat_dispersion_real
_atom_type_scat_dispersion_imag
_atom_type_scat_source
C C 0.0033 0.0016 'International Tables Vol C Tables 4.2.6.8 and 6.1.1.4'
H H 0.0000 0.0000 'International Tables Vol C Tables 4.2.6.8 and 6.1.1.4'
N N 0.0061 0.0033 'International Tables Vol C Tables 4.2.6.8 and 6.1.1.4'
Cr Cr 0.3209 0.6236 'International Tables Vol C Tables 4.2.6.8 and 6.1.1.4'

loop_
_geom_angle_atom_site_label_1
_geom_angle_atom_site_label_2
_geom_angle_atom_site_label_3
_geom_angle
C2 C1 N6 121.0(2)
C2 C1 Cr1 86.68(16)
N6 C1 Cr1 68.46(14)
N5 C2 C1 125.3(2)
N5 C2 Cr1 99.43(16)
C1 C2 Cr1 58.61(14)
N5 C2 Cr2 56.44(12)
C1 C2 Cr2 98.73(17)
Cr1 C2 Cr2 46.15(5)
C4 C3 N5 121.2(2)
C4 C3 Cr2 86.87(16)
N5 C3 Cr2 68.23(13)
N6 C4 C3 125.4(3)
N6 C4 Cr2 98.87(16)
C3 C4 Cr2 58.65(14)
N6 C4 Cr1 56.01(12)
C3 C4 Cr1 98.64(17)
Cr2 C4 Cr1 45.96(5)
N4 C5 N3 115.2(2)
N4 C5 C6 125.4(2)
N3 C5 C6 119.4(2)
C7 C6 C5 120.4(2)
C6 C7 C8 119.9(3)
C9 C8 C7 119.0(2)
C8 C9 N3 121.8(2)
C8 C9 C10 122.1(2)
N3 C9 C10 115.8(2)
C11 C10 C15 120.2(2)
C11 C10 C9 121.9(2)
C15 C10 C9 117.9(2)
C12 C11 C10 119.0(3)
C12 C11 C17 118.8(2)
C10 C11 C17 122.2(2)
C13 C12 C11 121.1(3)
C14 C13 C12 119.6(3)
C13 C14 C15 121.4(3)
C14 C15 C10 118.4(3)
C14 C15 C16 119.4(3)
C10 C15 C16 122.1(2)
C19 C18 C23 119.6(2)
C19 C18 N4 120.8(2)
C23 C18 N4 119.6(2)
C20 C19 C18 119.1(2)
C20 C19 C52 118.3(2)
C18 C19 C52 122.6(2)
C21 C20 C19 121.0(3)
C22 C21 C20 120.1(3)
C21 C22 C23 121.1(2)
C22 C23 C18 119.0(2)
C22 C23 C24 118.3(2)
C18 C23 C24 122.7(2)
C23 C24 C25 110.5(2)
C23 C24 C26 112.2(2)
C25 C24 C26 110.6(2)
N1 C27 N2 115.5(2)
N1 C27 C28 125.0(2)
N2 C27 C28 119.5(2)
C29 C28 C27 119.8(2)
C28 C29 C30 120.2(2)
C31 C30 C29 119.0(2)
C30 C31 N2 122.0(2)
C30 C31 C32 120.3(2)
N2 C31 C32 117.5(2)
C33 C32 C37 119.8(2)
C33 C32 C31 118.9(2)
C37 C32 C31 121.1(2)
C34 C33 C32 119.0(2)
C34 C33 C39 118.5(2)
C32 C33 C39 122.5(2)
C35 C34 C33 121.0(3)
C36 C35 C34 120.4(2)
C35 C36 C37 120.7(3)
C36 C37 C32 118.8(2)
C36 C37 C38 119.7(2)
C32 C37 C38 121.4(2)
C41 C40 C45 119.7(2)
C41 C40 N1 119.4(2)
C45 C40 N1 120.8(2)
C42 C41 C40 119.0(2)
C42 C41 C49 118.3(2)
C40 C41 C49 122.6(2)
C43 C42 C41 121.4(3)
C42 C43 C44 119.3(2)
C43 C44 C45 121.8(2)
C44 C45 C40 118.7(2)
C44 C45 C46 118.3(2)
C40 C45 C46 123.0(2)
C45 C46 C48 111.4(2)
C45 C46 C47 111.2(2)
C48 C46 C47 110.4(2)
C41 C49 C50 110.4(2)
C41 C49 C51 112.4(2)
C50 C49 C51 111.0(2)
C53 C52 C19 111.6(2)
C53 C52 C54 109.6(3)
C19 C52 C54 110.5(2)
C27 N1 C40 115.9(2)
C27 N1 Cr1 118.71(15)
C40 N1 Cr1 124.48(15)
C31 N2 C27 119.2(2)
C31 N2 Cr2 127.40(15)
C27 N2 Cr2 113.16(16)
C5 N3 C9 119.1(2)
C5 N3 Cr1 113.45(15)
C9 N3 Cr1 127.32(17)
C5 N4 C18 116.5(2)
C5 N4 Cr2 119.22(16)
C18 N4 Cr2 123.80(15)
C2 N5 C3 112.0(2)
C2 N5 Cr2 89.08(14)
C3 N5 Cr2 71.90(14)
C4 N6 C1 112.3(2)
C4 N6 Cr1 89.79(15)
C1 N6 Cr1 71.66(14)
Cr2 Cr1 N3 99.08(6)
Cr2 Cr1 N6 98.09(6)
N3 Cr1 N6 99.31(8)
Cr2 Cr1 N1 91.47(6)
N3 Cr1 N1 102.14(8)
N6 Cr1 N1 154.80(9)
Cr2 Cr1 C1 96.94(7)
N3 Cr1 C1 138.03(9)
N6 Cr1 C1 39.88(9)
N1 Cr1 C1 115.97(10)
Cr2 Cr1 C2 67.35(6)
N3 Cr1 C2 156.20(9)
N6 Cr1 C2 65.18(9)
N1 Cr1 C2 97.81(9)
C1 Cr1 C2 34.71(9)
Cr2 Cr1 C4 66.55(6)
N3 Cr1 C4 91.15(8)
N6 Cr1 C4 34.21(8)
N1 Cr1 C4 156.03(8)
C1 Cr1 C4 60.66(10)
C2 Cr1 C4 65.76(9)
Cr1 Cr2 N5 98.25(6)
Cr1 Cr2 N2 98.75(6)
N5 Cr2 N2 98.10(8)
Cr1 Cr2 N4 91.16(6)
N5 Cr2 N4 155.01(8)
N2 Cr2 N4 103.29(8)
Cr1 Cr2 C3 96.92(7)
N5 Cr2 C3 39.88(9)
N2 Cr2 C3 136.98(9)
N4 Cr2 C3 116.19(9)
Cr1 Cr2 C4 67.49(6)
N5 Cr2 C4 65.06(9)
N2 Cr2 C4 154.92(9)
N4 Cr2 C4 98.02(9)
C3 Cr2 C4 34.48(9)
Cr1 Cr2 C2 66.49(6)
N5 Cr2 C2 34.48(8)
N2 Cr2 C2 89.71(9)
N4 Cr2 C2 155.84(9)
C3 Cr2 C2 60.82(10)
C4 Cr2 C2 65.79(9)

loop_
_geom_bond_atom_site_label_1
_geom_bond_atom_site_label_2
_geom_bond_distance
C1 C2 1.390(4)
C1 N6 1.407(3)
C1 Cr1 2.084(3)
C2 N5 1.388(3)
C2 Cr1 2.437(3)
C2 Cr2 2.452(3)
C3 C4 1.387(4)
C3 N5 1.411(3)
C3 Cr2 2.092(3)
C4 N6 1.384(3)
C4 Cr2 2.446(3)
C4 Cr1 2.463(3)
C5 N4 1.358(3)
C5 N3 1.382(3)
C5 C6 1.414(4)
C6 C7 1.363(4)
C7 C8 1.406(4)
C8 C9 1.371(4)
C9 N3 1.382(3)
C9 C10 1.503(3)
C10 C11 1.402(3)
C10 C15 1.407(4)
C11 C12 1.390(4)
C11 C17 1.508(4)
C12 C13 1.378(4)
C13 C14 1.378(4)
C14 C15 1.391(4)
C15 C16 1.506(4)
C18 C19 1.408(3)
C18 C23 1.413(3)
C18 N4 1.449(3)
C19 C20 1.399(3)
C19 C52 1.528(3)
C20 C21 1.378(4)
C21 C22 1.374(4)
C22 C23 1.401(4)
C23 C24 1.520(4)
C24 C25 1.530(4)
C24 C26 1.537(4)
C27 N1 1.358(3)
C27 N2 1.385(3)
C27 C28 1.420(4)
C28 C29 1.365(4)
C29 C30 1.406(3)
C30 C31 1.367(3)
C31 N2 1.373(3)
C31 C32 1.502(3)
C32 C33 1.404(3)
C32 C37 1.410(3)
C33 C34 1.396(3)
C33 C39 1.510(4)
C34 C35 1.373(4)
C35 C36 1.372(4)
C36 C37 1.402(4)
C37 C38 1.503(4)
C40 C41 1.412(3)
C40 C45 1.416(3)
C40 N1 1.453(3)
C41 C42 1.400(3)
C41 C49 1.526(4)
C42 C43 1.380(4)
C43 C44 1.383(4)
C44 C45 1.397(3)
C45 C46 1.521(4)
C46 C48 1.536(4)
C46 C47 1.537(4)
C49 C50 1.527(4)
C49 C51 1.535(4)
C52 C53 1.527(4)
C52 C54 1.541(4)
N1 Cr1 2.063(2)
N2 Cr2 2.046(2)
N3 Cr1 2.039(2)
N4 Cr2 2.065(2)
N5 Cr2 2.044(2)
N6 Cr1 2.042(2)
Cr1 Cr2 1.9162(6)

loop_
_platon_squeeze_void_nr
_platon_squeeze_void_average_x
_platon_squeeze_void_average_y
_platon_squeeze_void_average_z
_platon_squeeze_void_volume
_platon_squeeze_void_count_electrons
1 0.269 0.052 0.251 196.6 36.3
2 0.231 0.552 0.249 196.6 36.7
3 -0.231 0.448 0.751 196.6 36.6
4 -0.269 0.948 0.749 196.6 36.6
